data_7703664
loop_
_publ_author_name
'Meng, Xianghe'
'Kang, Kaijin'
'Liang, Fei'
'Tang, Jian'
'Lin, Zheshuai'
'Yin, Wenlong'
'Xia, Mingjun'

_publ_section_title
;
 &quot;Old dog, new tricks&quot;: the lone pair effect inducing divergent
 optical responses in lead cyanurates containing \p-bonds.
;
_journal_issue 5
_journal_name_full 'Dalton transactions (Cambridge, England : 2003)'
_journal_page_first 1370
_journal_page_last 1374
_journal_paper_doi 10.1039/c9dt04313f
_journal_volume 49
_journal_year 2020
_chemical_formula_sum 'C6 H4 N6 O8 Pb3'
_chemical_formula_weight 909.72
_space_group_IT_number 15
_space_group_name_Hall '-C 2yc'
_space_group_name_H-M_alt 'C 1 2/c 1'
_symmetry_cell_setting monoclinic
_symmetry_space_group_name_H-M 'C 1 2/c 1'
_atom_sites_solution_hydrogens geom
_atom_sites_solution_primary direct
_atom_sites_solution_secondary difmap
_audit_creation_method SHELXL-97
_audit_update_record
;
2019-09-23 deposited with the CCDC.	2019-12-11 downloaded from the CCDC.
;
_cell_angle_alpha 90.00
_cell_angle_beta 117.563(6)
_cell_angle_gamma 90.00
_cell_formula_units_Z 4
_cell_length_a 16.6034(11)
_cell_length_b 6.7166(3)
_cell_length_c 12.4132(6)
_cell_measurement_reflns_used 5187
_cell_measurement_temperature 293(2)
_cell_measurement_theta_max 26.3220
_cell_measurement_theta_min 3.2910
_cell_volume 1227.19(13)
_computing_structure_refinement 'SHELXL-97 (Sheldrick, 1997)'
_computing_structure_solution 'SHELXS-97 (Sheldrick, 1990)'
_diffrn_ambient_temperature 293(2)
_diffrn_measured_fraction_theta_full 0.999
_diffrn_measured_fraction_theta_max 0.999
_diffrn_measurement_device_type Rigaku
_diffrn_radiation_monochromator graphite
_diffrn_radiation_source 'fine-focus sealed tube'
_diffrn_radiation_type MoK\a
_diffrn_radiation_wavelength 0.71073
_diffrn_reflns_av_R_equivalents 0.0350
_diffrn_reflns_av_sigmaI/netI 0.0212
_diffrn_reflns_limit_h_max 20
_diffrn_reflns_limit_h_min -20
_diffrn_reflns_limit_k_max 8
_diffrn_reflns_limit_k_min -8
_diffrn_reflns_limit_l_max 15
_diffrn_reflns_limit_l_min -15
_diffrn_reflns_number 6944
_diffrn_reflns_theta_full 26.36
_diffrn_reflns_theta_max 26.36
_diffrn_reflns_theta_min 3.33
_exptl_absorpt_coefficient_mu 41.118
_exptl_crystal_density_diffrn 4.924
_exptl_crystal_density_method 'not measured'
_exptl_crystal_description Prism
_exptl_crystal_F_000 1568
_refine_diff_density_max 0.785
_refine_diff_density_min -2.104
_refine_diff_density_rms 0.302
_refine_ls_extinction_method none
_refine_ls_goodness_of_fit_ref 1.111
_refine_ls_hydrogen_treatment mixed
_refine_ls_matrix_type full
_refine_ls_number_parameters 108
_refine_ls_number_reflns 1260
_refine_ls_number_restraints 0
_refine_ls_restrained_S_all 1.111
_refine_ls_R_factor_all 0.0203
_refine_ls_R_factor_gt 0.0194
_refine_ls_shift/su_max 0.004
_refine_ls_shift/su_mean 0.000
_refine_ls_structure_factor_coef Fsqd
_refine_ls_weighting_details 'calc w=1/[\s^2^(Fo^2^)+(0.0268P)^2^+1.2597P] where P=(Fo^2^+2Fc^2^)/3'
_refine_ls_weighting_scheme calc
_refine_ls_wR_factor_gt 0.0448
_refine_ls_wR_factor_ref 0.0451
_reflns_number_gt 1213
_reflns_number_total 1260
_reflns_threshold_expression >2sigma(I)
_cod_data_source_file c9dt04313f2.cif
_cod_data_source_block pb
_cod_depositor_comments
;
The following automatic conversions were performed:

data item '_symmetry_cell_setting' value 'Monoclinic' was changed to
'monoclinic' in accordance with the
/home/data/users/saulius/crontab/automatic-downloads/current/RSC/lib/dictionaries/cif_core.dic
dictionary named 'cif_core.dic' version 2.4.2 last updated on
2011-04-26.

Automatic conversion script
Id: cif_fix_values 7556 2019-12-06 15:28:31Z antanas 
;
_cod_original_cell_volume 1227.19(11)
_cod_original_sg_symbol_H-M C2/c
_cod_database_code 7703664

loop_
_symmetry_equiv_pos_as_xyz
'x, y, z'
'-x, y, -z+1/2'
'x+1/2, y+1/2, z'
'-x+1/2, y+1/2, -z+1/2'
'-x, -y, -z'
'x, -y, z-1/2'
'-x+1/2, -y+1/2, -z'
'x+1/2, -y+1/2, z-1/2'

loop_
_atom_site_label
_atom_site_type_symbol
_atom_site_fract_x
_atom_site_fract_y
_atom_site_fract_z
_atom_site_U_iso_or_equiv
_atom_site_adp_type
_atom_site_occupancy
_atom_site_symmetry_multiplicity
_atom_site_calc_flag
_atom_site_refinement_flags
_atom_site_disorder_assembly
_atom_site_disorder_group
Pb1 Pb 1.062308(12) 1.20157(3) 0.609544(16) 0.01761(9) Uani 1 1 d . . .
Pb2 Pb 1.0000 0.72291(4) 0.7500 0.01499(9) Uani 1 2 d S . .
C1 C 0.6705(3) 0.4975(6) 0.4455(4) 0.0141(9) Uani 1 1 d . . .
C2 C 0.7567(3) 0.6057(7) 0.6470(4) 0.0141(9) Uani 1 1 d . . .
C3 C 0.8338(3) 0.4994(6) 0.5420(4) 0.0144(9) Uani 1 1 d . . .
N1 N 0.6741(3) 0.5747(6) 0.5476(3) 0.0152(8) Uani 1 1 d . . .
N2 N 0.7515(2) 0.4602(6) 0.4444(3) 0.0164(8) Uani 1 1 d . . .
H2 H 0.7504 0.4103 0.3799 0.020 Uiso 1 1 calc R . .
N3 N 0.8364(3) 0.5631(6) 0.6457(3) 0.0178(8) Uani 1 1 d . . .
O1 O 1.0423(2) 0.8541(5) 0.5949(3) 0.0172(7) Uani 1 1 d . . .
O2 O 0.7564(3) 0.6793(5) 0.7391(3) 0.0247(8) Uani 1 1 d . . .
O3 O 0.9043(2) 0.4808(5) 0.5300(3) 0.0220(7) Uani 1 1 d . . .
O4 O 0.5977(2) 0.4607(5) 0.3521(3) 0.0211(7) Uani 1 1 d . . .
H1 H 1.092(5) 0.809(9) 0.616(6) 0.032 Uiso 1 1 d . . .

loop_
_atom_site_aniso_label
_atom_site_aniso_U_11
_atom_site_aniso_U_22
_atom_site_aniso_U_33
_atom_site_aniso_U_23
_atom_site_aniso_U_13
_atom_site_aniso_U_12
Pb1 0.01920(13) 0.01689(13) 0.01821(13) -0.00241(6) 0.00991(9) 0.00065(6)
Pb2 0.01283(15) 0.01614(16) 0.01425(15) 0.000 0.00477(11) 0.000
C1 0.017(2) 0.009(2) 0.019(2) 0.0050(17) 0.0107(19) 0.0034(17)
C2 0.020(2) 0.008(2) 0.016(2) 0.0054(18) 0.0111(19) 0.0006(18)
C3 0.016(2) 0.008(2) 0.019(2) 0.0028(17) 0.0077(19) -0.0009(17)
N1 0.0138(18) 0.015(2) 0.020(2) -0.0009(15) 0.0103(16) -0.0008(15)
N2 0.0149(19) 0.019(2) 0.0172(19) -0.0028(16) 0.0088(16) -0.0007(16)
N3 0.0132(19) 0.022(2) 0.019(2) 0.0001(16) 0.0074(16) 0.0009(16)
O1 0.0181(17) 0.0166(17) 0.0200(17) 0.0014(14) 0.0115(14) 0.0029(15)
O2 0.035(2) 0.025(2) 0.0209(18) -0.0006(14) 0.0181(17) -0.0012(16)
O3 0.0133(16) 0.0257(19) 0.0305(19) -0.0023(15) 0.0131(15) 0.0022(14)
O4 0.0132(16) 0.0235(19) 0.0213(16) -0.0035(14) 0.0034(14) 0.0019(14)

loop_
_atom_type_symbol
_atom_type_description
_atom_type_scat_dispersion_real
_atom_type_scat_dispersion_imag
_atom_type_scat_source
C C 0.0033 0.0016 'International Tables Vol C Tables 4.2.6.8 and 6.1.1.4'
H H 0.0000 0.0000 'International Tables Vol C Tables 4.2.6.8 and 6.1.1.4'
N N 0.0061 0.0033 'International Tables Vol C Tables 4.2.6.8 and 6.1.1.4'
O O 0.0106 0.0060 'International Tables Vol C Tables 4.2.6.8 and 6.1.1.4'
Pb Pb -3.3944 10.1111 'International Tables Vol C Tables 4.2.6.8 and 6.1.1.4'

loop_
_geom_angle_atom_site_label_1
_geom_angle_atom_site_label_2
_geom_angle_atom_site_label_3
_geom_angle
_geom_angle_site_symmetry_1
_geom_angle_site_symmetry_3
_geom_angle_publ_flag
O1 Pb1 O1 75.59(13) 5_776 . ?
O1 Pb1 N1 83.96(12) 5_776 3 ?
O1 Pb1 N1 74.52(12) . 3 ?
O1 Pb2 O1 138.65(16) 2_756 . ?
O1 Pb2 O4 70.86(11) 2_756 8_566 ?
O1 Pb2 O4 75.79(11) . 8_566 ?
O1 Pb2 O4 75.79(11) 2_756 7_666 ?
O1 Pb2 O4 70.86(11) . 7_666 ?
O4 Pb2 O4 71.43(15) 8_566 7_666 ?
O1 Pb2 N3 85.93(11) 2_756 . ?
O1 Pb2 N3 111.01(11) . . ?
O4 Pb2 N3 146.62(12) 8_566 . ?
O4 Pb2 N3 79.98(12) 7_666 . ?
O1 Pb2 N3 111.01(11) 2_756 2_756 ?
O1 Pb2 N3 85.93(11) . 2_756 ?
O4 Pb2 N3 79.98(12) 8_566 2_756 ?
O4 Pb2 N3 146.62(12) 7_666 2_756 ?
N3 Pb2 N3 131.96(18) . 2_756 ?
O4 C1 N1 123.4(4) . . ?
O4 C1 N2 119.0(4) . . ?
N1 C1 N2 117.6(4) . . ?
O2 C2 N3 120.7(4) . . ?
O2 C2 N1 117.3(4) . . ?
N3 C2 N1 122.0(4) . . ?
O3 C3 N3 122.0(4) . . ?
O3 C3 N2 118.7(4) . . ?
N3 C3 N2 119.2(4) . . ?
C1 N1 C2 119.8(4) . . ?
C1 N1 Pb1 135.7(3) . 3_445 ?
C2 N1 Pb1 104.5(3) . 3_445 ?
C3 N2 C1 122.4(4) . . ?
C3 N3 C2 118.7(4) . . ?
C3 N3 Pb2 99.8(3) . . ?
C2 N3 Pb2 134.0(3) . . ?
Pb1 O1 Pb1 104.41(13) 5_776 . ?
Pb1 O1 Pb2 116.51(14) 5_776 . ?
Pb1 O1 Pb2 111.77(12) . . ?
C1 O4 Pb2 113.9(3) . 7_666 ?

loop_
_geom_bond_atom_site_label_1
_geom_bond_atom_site_label_2
_geom_bond_distance
_geom_bond_site_symmetry_2
_geom_bond_publ_flag
Pb1 O1 2.349(3) 5_776 ?
Pb1 O1 2.353(4) . ?
Pb1 N1 2.467(3) 3 ?
Pb2 O1 2.495(3) 2_756 ?
Pb2 O1 2.495(3) . ?
Pb2 O4 2.617(3) 8_566 ?
Pb2 O4 2.617(3) 7_666 ?
Pb2 N3 2.637(4) . ?
Pb2 N3 2.637(4) 2_756 ?
C1 O4 1.253(6) . ?
C1 N1 1.345(6) . ?
C1 N2 1.374(5) . ?
C2 O2 1.247(5) . ?
C2 N3 1.361(6) . ?
C2 N1 1.372(6) . ?
C3 O3 1.253(6) . ?
C3 N3 1.338(6) . ?
C3 N2 1.369(6) . ?
N1 Pb1 2.467(3) 3_445 ?
O1 Pb1 2.349(3) 5_776 ?
O4 Pb2 2.617(3) 7_666 ?
